data_4024779
loop_
_publ_author_name
'Anupam Mukherjee'
'Kamalkishore Pati'
'Rai-Shung Liu'

_publ_section_title
;
A Convenient Synthesis of Tetrabenzo[de,hi,mn,qr]naphthacene from Readily
Available 1,2-Di(phenanthren-4-yl)ethyne
;
_journal_name_full 'Journal of Organic Chemistry'
_journal_page_first 6311
_journal_page_last 6314
_journal_paper_doi 10.1021/jo901177e
_journal_volume 74
_journal_year 2009
_chemical_formula_sum 'C76 H64'
_chemical_formula_weight 977.27
_chemical_name_systematic
; 
 ? 
;
_space_group_IT_number 19
_symmetry_cell_setting orthorhombic
_symmetry_space_group_name_Hall 'P 2ac 2ab'
_symmetry_space_group_name_H-M 'P 21 21 21'
_atom_sites_solution_hydrogens geom
_atom_sites_solution_primary direct
_atom_sites_solution_secondary difmap
_audit_creation_method SHELXL-97
_cell_angle_alpha 90.00
_cell_angle_beta 90.00
_cell_angle_gamma 90.00
_cell_formula_units_Z 4
_cell_length_a 14.1510(3)
_cell_length_b 18.3170(4)
_cell_length_c 21.0453(5)
_cell_measurement_reflns_used 9708
_cell_measurement_temperature 100(2)
_cell_measurement_theta_max 25
_cell_measurement_theta_min 2.5
_cell_volume 5455.0(2)
_computing_cell_refinement 'Bruker APEX2'
_computing_data_collection 'Bruker APEX2'
_computing_data_reduction 'Bruker APEX2'
_computing_molecular_graphics 'Bruker APEX2'
_computing_publication_material 'Bruker APEX2'
_computing_structure_refinement 'Shelxtl-97 (Sheldrick, 2008)'
_computing_structure_solution 'Shelxtl-97 (Sheldrick, 2008)'
_diffrn_ambient_temperature 100(2)
_diffrn_measured_fraction_theta_full 0.999
_diffrn_measured_fraction_theta_max 0.999
_diffrn_measurement_device_type 'CCD area detector'
_diffrn_measurement_method 'phi and omega scans'
_diffrn_radiation_monochromator graphite
_diffrn_radiation_source 'fine-focus sealed tube'
_diffrn_radiation_type MoK\a
_diffrn_radiation_wavelength 0.71073
_diffrn_reflns_av_R_equivalents 0.0722
_diffrn_reflns_av_sigmaI/netI 0.0807
_diffrn_reflns_limit_h_max 16
_diffrn_reflns_limit_h_min -17
_diffrn_reflns_limit_k_max 22
_diffrn_reflns_limit_k_min -22
_diffrn_reflns_limit_l_max 26
_diffrn_reflns_limit_l_min -23
_diffrn_reflns_number 40842
_diffrn_reflns_theta_full 26.41
_diffrn_reflns_theta_max 26.41
_diffrn_reflns_theta_min 1.47
_exptl_absorpt_coefficient_mu 0.067
_exptl_absorpt_correction_T_max 0.7454
_exptl_absorpt_correction_T_min 0.6152
_exptl_absorpt_correction_type empirical
_exptl_crystal_colour Colorless
_exptl_crystal_density_diffrn 1.190
_exptl_crystal_density_meas ?
_exptl_crystal_density_method .
_exptl_crystal_description Columnar
_exptl_crystal_F_000 2080
_exptl_crystal_size_max 0.20
_exptl_crystal_size_mid 0.10
_exptl_crystal_size_min 0.10
_refine_diff_density_max 0.707
_refine_diff_density_min -0.396
_refine_diff_density_rms 0.101
_refine_ls_abs_structure_details 'Flack H D (1983), Acta Cryst. A39, 876-881'
_refine_ls_abs_structure_Flack 0(10)
_refine_ls_extinction_coef 0.0058(6)
_refine_ls_extinction_expression Fc^*^=kFc[1+0.001xFc^2^\l^3^/sin(2\q)]^-1/4^
_refine_ls_extinction_method SHELXL
_refine_ls_goodness_of_fit_ref 1.082
_refine_ls_hydrogen_treatment constr
_refine_ls_matrix_type full
_refine_ls_number_parameters 667
_refine_ls_number_reflns 11143
_refine_ls_number_restraints 0
_refine_ls_restrained_S_all 1.082
_refine_ls_R_factor_all 0.1409
_refine_ls_R_factor_gt 0.1323
_refine_ls_shift/su_max 1.143
_refine_ls_shift/su_mean 0.022
_refine_ls_structure_factor_coef Fsqd
_refine_ls_weighting_details 'calc w=1/[\s^2^(Fo^2^)+(0.0541P)^2^+33.0683P] where P=(Fo^2^+2Fc^2^)/3'
_refine_ls_weighting_scheme calc
_refine_ls_wR_factor_gt 0.3158
_refine_ls_wR_factor_ref 0.3204
_reflns_number_gt 9754
_reflns_number_total 11143
_reflns_threshold_expression >2sigma(I)
_cod_data_source_file jo901177e_si_002.cif
_cod_data_source_block 08dc08lt_0m
_cod_depositor_comments
;
The following automatic conversions were performed:
'_symmetry_cell_setting' value 'Orthorhombic' changed to 'orthorhombic'
according to '/home/saulius/struct/CIF-dictionaries/cif_core.dic'
dictionary named 'cif_core.dic' version 2.4.1 from 2010-06-29.

Automatic conversion script
Id: cif_fix_enum 1527 2010-12-29 10:47:43Z saulius 
;
_cod_original_sg_symbol_H-M P2(1)2(1)2(1)
_cod_database_code 4024779

loop_
_symmetry_equiv_pos_as_xyz
'x, y, z'
'-x+1/2, -y, z+1/2'
'-x, y+1/2, -z+1/2'
'x+1/2, -y+1/2, -z'

loop_
_atom_site_label
_atom_site_type_symbol
_atom_site_fract_x
_atom_site_fract_y
_atom_site_fract_z
_atom_site_U_iso_or_equiv
_atom_site_adp_type
_atom_site_occupancy
_atom_site_symmetry_multiplicity
_atom_site_calc_flag
_atom_site_refinement_flags
_atom_site_disorder_assembly
_atom_site_disorder_group
C1 C 0.4082(4) 0.8632(4) 0.2043(3) 0.0284(14) Uani 1 1 d . A 1
C2 C 0.3410(4) 0.9195(4) 0.2037(3) 0.0309(15) Uani 1 1 d . A 1
H2 H 0.3133 0.9342 0.2428 0.037 Uiso 1 1 calc R A 1
C3 C 0.3142(5) 0.9539(3) 0.1494(4) 0.0321(15) Uani 1 1 d . A 1
C4 C 0.2437(5) 1.0113(4) 0.1495(4) 0.0363(16) Uani 1 1 d . A 1
H4 H 0.2154 1.0261 0.1884 0.044 Uiso 1 1 calc R A 1
C5 C 0.2182(5) 1.0439(4) 0.0945(4) 0.0350(16) Uani 1 1 d . A 1
H5 H 0.1726 1.0820 0.0959 0.042 Uiso 1 1 calc R A 1
C6 C 0.2569(4) 1.0236(3) 0.0342(4) 0.0317(15) Uani 1 1 d . A 1
C7 C 0.2296(4) 1.0575(3) -0.0215(4) 0.0341(16) Uani 1 1 d . A 1
H7 H 0.1851 1.0963 -0.0203 0.041 Uiso 1 1 calc R A 1
C8 C 0.2680(5) 1.0345(3) -0.0800(4) 0.0322(15) Uani 1 1 d . A 1
H8 H 0.2516 1.0594 -0.1180 0.039 Uiso 1 1 calc R A 1
C9 C 0.3299(4) 0.9754(3) -0.0819(3) 0.0281(14) Uani 1 1 d . A 1
H9 H 0.3543 0.9597 -0.1217 0.034 Uiso 1 1 calc R A 1
C10 C 0.3570(4) 0.9385(3) -0.0265(3) 0.0245(13) Uani 1 1 d . A 1
C11 C 0.4256(4) 0.8797(3) -0.0261(3) 0.0270(13) Uani 1 1 d . A 1
C12 C 0.4747(4) 0.8636(3) 0.0294(3) 0.0179(11) Uani 1 1 d . A 1
C13 C 0.4310(4) 0.8834(3) 0.0902(3) 0.0216(12) Uani 1 1 d . A 1
C14 C 0.4526(4) 0.8480(3) 0.1465(3) 0.0244(13) Uani 1 1 d . A 1
H14 H 0.5001 0.8114 0.1458 0.029 Uiso 1 1 calc R A 1
C15 C 0.3549(4) 0.9341(3) 0.0904(3) 0.0269(13) Uani 1 1 d . A 1
C16 C 0.3239(4) 0.9646(3) 0.0326(3) 0.0278(14) Uani 1 1 d . A 1
C17 C 0.4469(4) 0.8349(3) -0.0840(3) 0.0239(12) Uani 1 1 d . A 1
C18 C 0.3822(4) 0.8277(3) -0.1338(3) 0.0220(12) Uani 1 1 d . A 1
H18 H 0.3240 0.8533 -0.1313 0.026 Uiso 1 1 calc R A 1
C19 C 0.3998(4) 0.7847(3) -0.1865(3) 0.0242(13) Uani 1 1 d . A 1
C20 C 0.4851(5) 0.7475(4) -0.1893(3) 0.0355(16) Uani 1 1 d . A 1
H20 H 0.4992 0.7189 -0.2257 0.043 Uiso 1 1 calc R A 1
C21 C 0.5503(5) 0.7511(4) -0.1402(3) 0.0383(16) Uani 1 1 d . A 1
C22 C 0.6412(6) 0.7174(6) -0.1428(4) 0.065(3) Uani 1 1 d . A 1
H22 H 0.6570 0.6888 -0.1789 0.078 Uiso 1 1 calc R A 1
C23 C 0.7060(6) 0.7246(6) -0.0957(4) 0.059(3) Uani 1 1 d . A 1
H23 H 0.7678 0.7054 -0.1015 0.071 Uiso 1 1 calc R A 1
C24 C 0.6829(5) 0.7601(4) -0.0381(3) 0.0320(15) Uani 1 1 d . A 1
C25 C 0.7460(4) 0.7633(4) 0.0130(3) 0.0333(15) Uani 1 1 d . A 1
H25 H 0.8056 0.7396 0.0099 0.040 Uiso 1 1 calc R A 1
C26 C 0.7231(4) 0.7998(3) 0.0671(3) 0.0234(12) Uani 1 1 d . A 1
H26 H 0.7682 0.8038 0.1004 0.028 Uiso 1 1 calc R A 1
C27 C 0.6336(4) 0.8318(3) 0.0744(3) 0.0209(12) Uani 1 1 d . A 1
H27 H 0.6183 0.8562 0.1128 0.025 Uiso 1 1 calc R A 1
C28 C 0.5663(4) 0.8280(3) 0.0252(3) 0.0221(12) Uani 1 1 d . A 1
C29 C 0.5928(4) 0.7938(3) -0.0326(3) 0.0226(12) Uani 1 1 d . A 1
C30 C 0.5285(4) 0.7929(3) -0.0846(3) 0.0246(12) Uani 1 1 d . A 1
C31 C 0.4359(5) 0.8194(5) 0.2639(3) 0.0425(18) Uani 1 1 d . A 1
C32 C 0.3844(6) 0.8467(6) 0.3239(4) 0.054(2) Uani 1 1 d . A 1
H32A H 0.4007 0.8153 0.3600 0.080 Uiso 1 1 calc R A 1
H32B H 0.3160 0.8451 0.3168 0.080 Uiso 1 1 calc R A 1
H32C H 0.4037 0.8970 0.3330 0.080 Uiso 1 1 calc R A 1
C33 C 0.4097(12) 0.7417(5) 0.2520(5) 0.096(5) Uani 1 1 d . A 1
H33A H 0.4487 0.7221 0.2175 0.144 Uiso 1 1 calc R A 1
H33B H 0.3429 0.7389 0.2400 0.144 Uiso 1 1 calc R A 1
H33C H 0.4203 0.7131 0.2907 0.144 Uiso 1 1 calc R A 1
C34 C 0.5420(7) 0.8226(9) 0.2743(5) 0.095(5) Uani 1 1 d . A 1
H34A H 0.5742 0.7969 0.2397 0.143 Uiso 1 1 calc R A 1
H34B H 0.5577 0.7994 0.3149 0.143 Uiso 1 1 calc R A 1
H34C H 0.5626 0.8737 0.2751 0.143 Uiso 1 1 calc R A 1
C35 C 0.3316(4) 0.7782(3) -0.2431(3) 0.0244(13) Uani 1 1 d . A 1
C36 C 0.2396(5) 0.8183(4) -0.2302(4) 0.0362(16) Uani 1 1 d . A 1
H36A H 0.1981 0.8140 -0.2673 0.054 Uiso 1 1 calc R A 1
H36B H 0.2529 0.8699 -0.2219 0.054 Uiso 1 1 calc R A 1
H36C H 0.2085 0.7967 -0.1931 0.054 Uiso 1 1 calc R A 1
C37 C 0.3066(5) 0.6965(4) -0.2538(3) 0.0337(15) Uani 1 1 d . A 1
H37A H 0.3643 0.6692 -0.2636 0.051 Uiso 1 1 calc R A 1
H37B H 0.2622 0.6923 -0.2893 0.051 Uiso 1 1 calc R A 1
H37C H 0.2776 0.6766 -0.2152 0.051 Uiso 1 1 calc R A 1
C38 C 0.3768(5) 0.8080(4) -0.3032(3) 0.0369(16) Uani 1 1 d . A 1
H38A H 0.3897 0.8602 -0.2978 0.055 Uiso 1 1 calc R A 1
H38B H 0.3338 0.8010 -0.3391 0.055 Uiso 1 1 calc R A 1
H38C H 0.4362 0.7821 -0.3114 0.055 Uiso 1 1 calc R A 1
C39 C 0.3922(10) 0.5513(8) 0.0183(8) 0.031(4) Uiso 0.545(7) 1 d P B 1
C40 C 0.3939(9) 0.5578(6) -0.0460(8) 0.023(3) Uiso 0.545(7) 1 d P B 1
H40 H 0.4469 0.5796 -0.0662 0.027 Uiso 0.545(7) 1 calc PR B 1
C41 C 0.3181(10) 0.5328(6) -0.0826(6) 0.020(3) Uiso 0.545(7) 1 d P B 1
C42 C 0.3178(12) 0.5394(8) -0.1502(7) 0.033(3) Uiso 0.545(7) 1 d P B 1
H42 H 0.3711 0.5602 -0.1709 0.040 Uiso 0.545(7) 1 calc PR B 1
C43 C 0.2424(11) 0.5164(7) -0.1860(6) 0.026(3) Uiso 0.545(7) 1 d P B 1
H43 H 0.2451 0.5216 -0.2309 0.031 Uiso 0.545(7) 1 calc PR B 1
C44 C 0.1605(11) 0.4851(8) -0.1582(7) 0.030(3) Uiso 0.545(7) 1 d P B 1
C45 C 0.0830(12) 0.4590(8) -0.1940(8) 0.041(3) Uiso 0.545(7) 1 d P B 1
H45 H 0.0852 0.4621 -0.2391 0.049 Uiso 0.545(7) 1 calc PR B 1
C46 C 0.0044(12) 0.4293(8) -0.1651(7) 0.030(3) Uiso 0.545(7) 1 d P B 1
H46 H -0.0479 0.4135 -0.1899 0.036 Uiso 0.545(7) 1 calc PR B 1
C47 C 0.0024(9) 0.4226(7) -0.0967(7) 0.028(3) Uiso 0.545(7) 1 d P B 1
H47 H -0.0525 0.4043 -0.0762 0.034 Uiso 0.545(7) 1 calc PR B 1
C48 C 0.0782(11) 0.4422(8) -0.0619(8) 0.028(4) Uiso 0.545(7) 1 d P B 1
C49 C 0.0784(8) 0.4350(7) 0.0077(7) 0.016(3) Uiso 0.545(7) 1 d P B 1
C50 C 0.1366(10) 0.4803(8) 0.0420(7) 0.017(4) Uiso 0.545(7) 1 d P B 1
C51 C 0.2307(13) 0.5067(10) 0.0163(9) 0.025(6) Uiso 0.545(7) 1 d P B 1
C52 C 0.3100(11) 0.5265(8) 0.0496(8) 0.029(4) Uiso 0.545(7) 1 d P B 1
H52 H 0.3096 0.5234 0.0947 0.035 Uiso 0.545(7) 1 calc PR B 1
C53 C 0.2353(11) 0.5045(8) -0.0489(8) 0.024(5) Uiso 0.545(7) 1 d P B 1
C54 C 0.1588(14) 0.4770(10) -0.0848(9) 0.033(5) Uiso 0.545(7) 1 d P B 1
C55 C 0.0115(8) 0.3881(6) 0.0409(6) 0.023(2) Uiso 0.545(7) 1 d P B 1
C56 C -0.0286(8) 0.3267(7) 0.0147(6) 0.027(2) Uiso 0.545(7) 1 d P B 1
H56 H -0.0117 0.3146 -0.0277 0.033 Uiso 0.545(7) 1 calc PR B 1
C57 C -0.0924(9) 0.2806(7) 0.0459(6) 0.035(3) Uiso 0.545(7) 1 d P B 1
C58 C -0.1121(10) 0.2969(7) 0.1081(6) 0.031(3) Uiso 0.545(7) 1 d P B 1
H58 H -0.1544 0.2660 0.1305 0.037 Uiso 0.545(7) 1 calc PR B 1
C59 C -0.0722(9) 0.3579(8) 0.1409(6) 0.031(3) Uiso 0.545(7) 1 d P B 1
C60 C -0.1006(9) 0.3774(7) 0.2010(6) 0.033(3) Uiso 0.545(7) 1 d P B 1
H60 H -0.1479 0.3499 0.2223 0.040 Uiso 0.545(7) 1 calc PR B 1
C61 C -0.0578(12) 0.4406(11) 0.2318(8) 0.041(5) Uiso 0.545(7) 1 d P B 1
H61 H -0.0782 0.4557 0.2728 0.050 Uiso 0.545(7) 1 calc PR B 1
C62 C 0.0134(9) 0.4784(8) 0.2001(6) 0.033(3) Uiso 0.545(7) 1 d P B 1
C63 C 0.0553(9) 0.5390(9) 0.2306(7) 0.028(3) Uiso 0.545(7) 1 d P B 1
H63 H 0.0364 0.5515 0.2726 0.033 Uiso 0.545(7) 1 calc PR B 1
C64 C 0.1249(10) 0.5815(8) 0.1998(6) 0.035(3) Uiso 0.545(7) 1 d P B 1
H64 H 0.1519 0.6230 0.2198 0.042 Uiso 0.545(7) 1 calc PR B 1
C65 C 0.1530(9) 0.5601(8) 0.1380(6) 0.023(3) Uiso 0.545(7) 1 d P B 1
H65 H 0.1997 0.5884 0.1169 0.028 Uiso 0.545(7) 1 calc PR B 1
C66 C 0.1155(9) 0.4993(8) 0.1062(6) 0.020(3) Uiso 0.545(7) 1 d P B 1
C67 C 0.0405(9) 0.4597(8) 0.1389(6) 0.022(2) Uiso 0.545(7) 1 d P B 1
C68 C -0.0038(8) 0.4017(7) 0.1068(6) 0.022(2) Uiso 0.545(7) 1 d P B 1
C39' C 0.3881(10) 0.5570(8) -0.0035(9) 0.019(3) Uiso 0.455(7) 1 d P B 2
C40' C 0.3776(10) 0.5552(7) -0.0697(7) 0.017(3) Uiso 0.455(7) 1 d P B 2
H40' H 0.4272 0.5731 -0.0959 0.020 Uiso 0.455(7) 1 calc PR B 2
C41' C 0.2932(11) 0.5269(7) -0.0986(7) 0.018(3) Uiso 0.455(7) 1 d P B 2
C42' C 0.2852(13) 0.5272(8) -0.1641(7) 0.020(3) Uiso 0.455(7) 1 d P B 2
H42' H 0.3355 0.5443 -0.1900 0.025 Uiso 0.455(7) 1 calc PR B 2
C43' C 0.2008(15) 0.5016(10) -0.1912(9) 0.037(4) Uiso 0.455(7) 1 d P B 2
H43' H 0.1917 0.5043 -0.2359 0.044 Uiso 0.455(7) 1 calc PR B 2
C44' C 0.1288(14) 0.4717(10) -0.1514(8) 0.033(4) Uiso 0.455(7) 1 d P B 2
C45' C 0.0452(16) 0.4430(10) -0.1781(9) 0.035(4) Uiso 0.455(7) 1 d P B 2
H45' H 0.0361 0.4436 -0.2228 0.042 Uiso 0.455(7) 1 calc PR B 2
C46' C -0.0226(12) 0.4144(9) -0.1391(9) 0.033(3) Uiso 0.455(7) 1 d P B 2
H46' H -0.0785 0.3961 -0.1584 0.039 Uiso 0.455(7) 1 calc PR B 2
C47' C -0.0155(12) 0.4103(9) -0.0735(8) 0.031(3) Uiso 0.455(7) 1 d P B 2
H47' H -0.0643 0.3889 -0.0487 0.037 Uiso 0.455(7) 1 calc PR B 2
C48' C 0.0705(11) 0.4403(9) -0.0433(9) 0.023(4) Uiso 0.455(7) 1 d P B 2
C49' C 0.0838(11) 0.4447(9) 0.0266(9) 0.024(4) Uiso 0.455(7) 1 d P B 2
C50' C 0.1500(13) 0.4893(9) 0.0519(9) 0.019(5) Uiso 0.455(7) 1 d P B 2
C51' C 0.2218(15) 0.5100(11) 0.0061(10) 0.019(6) Uiso 0.455(7) 1 d P B 2
C52' C 0.3091(12) 0.5365(9) 0.0328(9) 0.026(4) Uiso 0.455(7) 1 d P B 2
H52' H 0.3135 0.5402 0.0778 0.031 Uiso 0.455(7) 1 calc PR B 2
C53' C 0.2203(12) 0.5036(8) -0.0614(8) 0.012(4) Uiso 0.455(7) 1 d P B 2
C54' C 0.1396(15) 0.4714(11) -0.0919(9) 0.024(5) Uiso 0.455(7) 1 d P B 2
C55' C 0.0210(9) 0.4002(7) 0.0673(7) 0.017(3) Uiso 0.455(7) 1 d P B 2
C56' C -0.0200(9) 0.3326(7) 0.0510(6) 0.018(3) Uiso 0.455(7) 1 d P B 2
H56' H -0.0079 0.3138 0.0097 0.022 Uiso 0.455(7) 1 calc PR B 2
C57' C -0.0773(12) 0.2915(8) 0.0917(7) 0.027(3) Uiso 0.455(7) 1 d P B 2
C58' C -0.0951(10) 0.3216(9) 0.1509(7) 0.030(3) Uiso 0.455(7) 1 d P B 2
H58' H -0.1379 0.2968 0.1782 0.035 Uiso 0.455(7) 1 calc PR B 2
C59' C -0.0526(9) 0.3887(7) 0.1738(6) 0.021(3) Uiso 0.455(7) 1 d P B 2
C60' C -0.0677(11) 0.4184(9) 0.2333(7) 0.018(3) Uiso 0.455(7) 1 d P B 2
H60' H -0.1100 0.3941 0.2613 0.022 Uiso 0.455(7) 1 calc PR B 2
C61' C -0.0241(10) 0.4820(8) 0.2542(7) 0.027(3) Uiso 0.455(7) 1 d P B 2
H61' H -0.0390 0.5017 0.2947 0.032 Uiso 0.455(7) 1 calc PR B 2
C62' C 0.0411(10) 0.5163(9) 0.2155(7) 0.022(3) Uiso 0.455(7) 1 d P B 2
C63' C 0.0896(10) 0.5772(8) 0.2358(7) 0.025(3) Uiso 0.455(7) 1 d P B 2
H63' H 0.0799 0.5949 0.2777 0.030 Uiso 0.455(7) 1 calc PR B 2
C64' C 0.1551(11) 0.6145(9) 0.1943(7) 0.032(3) Uiso 0.455(7) 1 d P B 2
H64' H 0.1826 0.6595 0.2070 0.039 Uiso 0.455(7) 1 calc PR B 2
C65' C 0.1771(12) 0.5846(9) 0.1367(7) 0.025(3) Uiso 0.455(7) 1 d P B 2
H65' H 0.2230 0.6073 0.1104 0.030 Uiso 0.455(7) 1 calc PR B 2
C66' C 0.1320(11) 0.5202(10) 0.1163(7) 0.022(3) Uiso 0.455(7) 1 d P B 2
C67' C 0.0626(9) 0.4879(8) 0.1521(6) 0.016(3) Uiso 0.455(7) 1 d P B 2
C68' C 0.0117(9) 0.4261(8) 0.1309(6) 0.012(2) Uiso 0.455(7) 1 d P B 2
C69 C 0.4766(9) 0.5748(8) 0.0582(7) 0.032(3) Uiso 0.545(7) 1 d P B 1
C70 C 0.5619(10) 0.5968(8) 0.0163(8) 0.040(3) Uiso 0.545(7) 1 d P B 1
H70A H 0.5444 0.6384 -0.0105 0.061 Uiso 0.545(7) 1 calc PR B 1
H70B H 0.5801 0.5555 -0.0107 0.061 Uiso 0.545(7) 1 calc PR B 1
H70C H 0.6153 0.6104 0.0435 0.061 Uiso 0.545(7) 1 calc PR B 1
C71 C 0.4435(12) 0.6379(9) 0.1017(8) 0.047(4) Uiso 0.545(7) 1 d P B 1
H71A H 0.4639 0.6284 0.1454 0.071 Uiso 0.545(7) 1 calc PR B 1
H71B H 0.3744 0.6413 0.1003 0.071 Uiso 0.545(7) 1 calc PR B 1
H71C H 0.4711 0.6839 0.0868 0.071 Uiso 0.545(7) 1 calc PR B 1
C72 C 0.5041(14) 0.5117(11) 0.1039(10) 0.056(4) Uiso 0.545(7) 1 d P B 1
H72A H 0.5164 0.4674 0.0793 0.084 Uiso 0.545(7) 1 calc PR B 1
H72B H 0.4521 0.5028 0.1337 0.084 Uiso 0.545(7) 1 calc PR B 1
H72C H 0.5610 0.5252 0.1277 0.084 Uiso 0.545(7) 1 calc PR B 1
C69' C 0.4794(11) 0.5856(9) 0.0317(9) 0.031(3) Uiso 0.455(7) 1 d P B 2
C70' C 0.5612(13) 0.6004(10) -0.0159(9) 0.042(4) Uiso 0.455(7) 1 d P B 2
H70D H 0.5461 0.6436 -0.0415 0.064 Uiso 0.455(7) 1 calc PR B 2
H70E H 0.5690 0.5581 -0.0439 0.064 Uiso 0.455(7) 1 calc PR B 2
H70F H 0.6199 0.6089 0.0076 0.064 Uiso 0.455(7) 1 calc PR B 2
C71' C 0.4581(11) 0.6575(9) 0.0683(8) 0.034(3) Uiso 0.455(7) 1 d P B 2
H71D H 0.4492 0.6974 0.0379 0.051 Uiso 0.455(7) 1 calc PR B 2
H71E H 0.5112 0.6690 0.0965 0.051 Uiso 0.455(7) 1 calc PR B 2
H71F H 0.4006 0.6513 0.0937 0.051 Uiso 0.455(7) 1 calc PR B 2
C72' C 0.5161(14) 0.5252(11) 0.0777(10) 0.046(5) Uiso 0.455(7) 1 d P B 2
H72D H 0.5761 0.5408 0.0965 0.069 Uiso 0.455(7) 1 calc PR B 2
H72E H 0.5257 0.4798 0.0540 0.069 Uiso 0.455(7) 1 calc PR B 2
H72F H 0.4695 0.5172 0.1114 0.069 Uiso 0.455(7) 1 calc PR B 2
C73 C -0.1333(11) 0.2138(9) 0.0111(7) 0.046(4) Uiso 0.545(7) 1 d P B 1
C74 C -0.160(3) 0.229(3) -0.0527(19) 0.182(17) Uiso 0.545(7) 1 d P B 1
H74A H -0.1956 0.1871 -0.0698 0.273 Uiso 0.545(7) 1 calc PR B 1
H74B H -0.1039 0.2372 -0.0785 0.273 Uiso 0.545(7) 1 calc PR B 1
H74C H -0.2005 0.2724 -0.0537 0.273 Uiso 0.545(7) 1 calc PR B 1
C75 C -0.2298(19) 0.1965(17) 0.0376(14) 0.106(9) Uiso 0.545(7) 1 d P B 1
H75A H -0.2235 0.1617 0.0727 0.159 Uiso 0.545(7) 1 calc PR B 1
H75B H -0.2691 0.1750 0.0041 0.159 Uiso 0.545(7) 1 calc PR B 1
H75C H -0.2594 0.2414 0.0531 0.159 Uiso 0.545(7) 1 calc PR B 1
C76 C -0.078(5) 0.153(4) 0.015(3) 0.30(4) Uiso 0.545(7) 1 d P B 1
H76A H -0.0176 0.1656 0.0356 0.451 Uiso 0.545(7) 1 calc PR B 1
H76B H -0.0651 0.1342 -0.0278 0.451 Uiso 0.545(7) 1 calc PR B 1
H76C H -0.1100 0.1154 0.0401 0.451 Uiso 0.545(7) 1 calc PR B 1
C73' C -0.1202(12) 0.2198(9) 0.0743(8) 0.039(4) Uiso 0.455(7) 1 d P B 2
C74' C -0.1981(18) 0.2396(14) 0.0204(12) 0.071(6) Uiso 0.455(7) 1 d P B 2
H74D H -0.2543 0.2091 0.0264 0.106 Uiso 0.455(7) 1 calc PR B 2
H74E H -0.1713 0.2305 -0.0218 0.106 Uiso 0.455(7) 1 calc PR B 2
H74F H -0.2157 0.2911 0.0241 0.106 Uiso 0.455(7) 1 calc PR B 2
C75' C -0.1641(14) 0.1784(11) 0.1274(9) 0.050(5) Uiso 0.455(7) 1 d P B 2
H75D H -0.2303 0.1932 0.1321 0.075 Uiso 0.455(7) 1 calc PR B 2
H75E H -0.1299 0.1887 0.1669 0.075 Uiso 0.455(7) 1 calc PR B 2
H75F H -0.1610 0.1260 0.1182 0.075 Uiso 0.455(7) 1 calc PR B 2
C76' C -0.0476(15) 0.1678(12) 0.0484(10) 0.052(5) Uiso 0.455(7) 1 d P B 2
H76D H -0.0662 0.1175 0.0584 0.077 Uiso 0.455(7) 1 calc PR B 2
H76E H 0.0140 0.1782 0.0677 0.077 Uiso 0.455(7) 1 calc PR B 2
H76F H -0.0433 0.1737 0.0022 0.077 Uiso 0.455(7) 1 calc PR B 2

loop_
_atom_site_aniso_label
_atom_site_aniso_U_11
_atom_site_aniso_U_22
_atom_site_aniso_U_33
_atom_site_aniso_U_23
_atom_site_aniso_U_13
_atom_site_aniso_U_12
C1 0.019(3) 0.028(3) 0.038(4) -0.004(3) 0.002(3) -0.004(2)
C2 0.025(3) 0.029(3) 0.039(4) -0.009(3) 0.011(3) -0.001(3)
C3 0.027(3) 0.018(3) 0.051(4) -0.011(3) 0.005(3) -0.006(2)
C4 0.031(4) 0.028(4) 0.050(4) -0.013(3) 0.007(3) -0.001(3)
C5 0.029(3) 0.021(3) 0.055(4) -0.008(3) 0.007(3) 0.002(3)
C6 0.020(3) 0.018(3) 0.057(4) -0.010(3) 0.007(3) 0.002(2)
C7 0.018(3) 0.015(3) 0.070(5) -0.004(3) 0.002(3) 0.006(2)
C8 0.025(3) 0.022(3) 0.049(4) 0.013(3) -0.009(3) 0.000(3)
C9 0.020(3) 0.024(3) 0.041(4) 0.002(3) 0.000(3) -0.006(2)
C10 0.021(3) 0.015(3) 0.038(3) 0.005(3) -0.004(3) -0.009(2)
C11 0.014(3) 0.026(3) 0.041(4) 0.001(3) 0.001(3) -0.005(2)
C12 0.020(3) 0.006(2) 0.028(3) -0.004(2) 0.004(2) -0.0030(19)
C13 0.019(3) 0.021(3) 0.025(3) -0.002(2) 0.000(2) 0.000(2)
C14 0.016(3) 0.014(3) 0.043(4) -0.003(2) 0.000(3) 0.001(2)
C15 0.019(3) 0.020(3) 0.042(4) -0.004(3) -0.005(3) -0.007(2)
C16 0.023(3) 0.012(3) 0.048(4) -0.003(3) -0.001(3) 0.003(2)
C17 0.017(3) 0.025(3) 0.030(3) 0.002(3) 0.002(2) -0.003(2)
C18 0.017(3) 0.021(3) 0.028(3) 0.007(2) 0.002(2) -0.007(2)
C19 0.023(3) 0.019(3) 0.030(3) -0.001(2) -0.002(2) -0.004(2)
C20 0.034(4) 0.044(4) 0.029(3) -0.013(3) -0.005(3) 0.011(3)
C21 0.031(4) 0.047(4) 0.037(4) -0.007(3) -0.009(3) 0.011(3)
C22 0.050(5) 0.105(8) 0.040(4) -0.044(5) -0.022(4) 0.040(5)
C23 0.037(4) 0.094(7) 0.046(5) -0.035(5) -0.014(4) 0.042(5)
C24 0.029(3) 0.034(4) 0.033(4) -0.012(3) -0.012(3) 0.012(3)
C25 0.021(3) 0.035(4) 0.043(4) -0.006(3) -0.008(3) 0.006(3)
C26 0.025(3) 0.018(3) 0.028(3) 0.004(2) 0.001(2) 0.002(2)
C27 0.016(3) 0.023(3) 0.023(3) 0.002(2) 0.000(2) -0.002(2)
C28 0.022(3) 0.015(3) 0.029(3) -0.003(2) 0.004(2) -0.005(2)
C29 0.018(3) 0.023(3) 0.027(3) -0.010(2) 0.000(2) 0.003(2)
C30 0.031(3) 0.020(3) 0.023(3) -0.001(2) -0.003(2) 0.003(2)
C31 0.036(4) 0.067(5) 0.024(3) 0.002(3) 0.003(3) 0.017(4)
C32 0.042(5) 0.073(6) 0.046(5) 0.006(4) 0.011(4) 0.009(4)
C33 0.191(15) 0.044(5) 0.053(6) 0.002(5) 0.017(8) 0.014(8)
C34 0.050(6) 0.179(14) 0.057(6) 0.027(8) 0.008(5) 0.049(8)
C35 0.024(3) 0.020(3) 0.029(3) -0.002(2) -0.006(2) -0.002(2)
C36 0.031(4) 0.036(4) 0.041(4) 0.003(3) -0.010(3) 0.015(3)
C37 0.042(4) 0.029(3) 0.031(3) 0.004(3) -0.006(3) -0.003(3)
C38 0.043(4) 0.032(4) 0.036(4) 0.013(3) -0.008(3) 0.004(3)

loop_
_atom_type_symbol
_atom_type_description
_atom_type_scat_dispersion_real
_atom_type_scat_dispersion_imag
_atom_type_scat_source
C C 0.0033 0.0016 'International Tables Vol C Tables 4.2.6.8 and 6.1.1.4'
H H 0.0000 0.0000 'International Tables Vol C Tables 4.2.6.8 and 6.1.1.4'

loop_
_geom_angle_atom_site_label_1
_geom_angle_atom_site_label_2
_geom_angle_atom_site_label_3
_geom_angle
_geom_angle_site_symmetry_1
_geom_angle_site_symmetry_3
_geom_angle_publ_flag
C14 C1 C2 116.4(6) . . ?
C14 C1 C31 119.4(6) . . ?
C2 C1 C31 124.2(6) . . ?
C3 C2 C1 122.5(6) . . ?
C3 C2 H2 118.7 . . ?
C1 C2 H2 118.7 . . ?
C2 C3 C15 120.3(6) . . ?
C2 C3 C4 121.8(7) . . ?
C15 C3 C4 117.9(7) . . ?
C5 C4 C3 120.2(7) . . ?
C5 C4 H4 119.9 . . ?
C3 C4 H4 119.9 . . ?
C4 C5 C6 122.8(6) . . ?
C4 C5 H5 118.6 . . ?
C6 C5 H5 118.6 . . ?
C7 C6 C5 121.9(6) . . ?
C7 C6 C16 120.1(6) . . ?
C5 C6 C16 118.0(7) . . ?
C6 C7 C8 119.9(5) . . ?
C6 C7 H7 120.0 . . ?
C8 C7 H7 120.0 . . ?
C9 C8 C7 120.0(6) . . ?
C9 C8 H8 120.0 . . ?
C7 C8 H8 120.0 . . ?
C8 C9 C10 121.5(7) . . ?
C8 C9 H9 119.2 . . ?
C10 C9 H9 119.2 . . ?
C9 C10 C16 118.6(6) . . ?
C9 C10 C11 123.1(6) . . ?
C16 C10 C11 117.9(6) . . ?
C12 C11 C10 119.7(6) . . ?
C12 C11 C17 117.9(5) . . ?
C10 C11 C17 122.4(6) . . ?
C11 C12 C28 119.2(5) . . ?
C11 C12 C13 118.1(5) . . ?
C28 C12 C13 122.7(5) . . ?
C14 C13 C15 118.0(6) . . ?
C14 C13 C12 122.6(5) . . ?
C15 C13 C12 118.9(6) . . ?
C13 C14 C1 123.6(6) . . ?
C13 C14 H14 118.2 . . ?
C1 C14 H14 118.2 . . ?
C16 C15 C3 121.9(6) . . ?
C16 C15 C13 119.5(6) . . ?
C3 C15 C13 118.6(6) . . ?
C15 C16 C10 121.5(5) . . ?
C15 C16 C6 118.9(6) . . ?
C10 C16 C6 119.6(6) . . ?
C30 C17 C18 119.2(6) . . ?
C30 C17 C11 118.5(5) . . ?
C18 C17 C11 121.9(5) . . ?
C19 C18 C17 122.5(6) . . ?
C19 C18 H18 118.7 . . ?
C17 C18 H18 118.8 . . ?
C18 C19 C20 117.9(6) . . ?
C18 C19 C35 123.6(5) . . ?
C20 C19 C35 118.5(5) . . ?
C21 C20 C19 121.7(6) . . ?
C21 C20 H20 119.1 . . ?
C19 C20 H20 119.1 . . ?
C20 C21 C22 123.5(7) . . ?
C20 C21 C30 119.3(6) . . ?
C22 C21 C30 117.1(6) . . ?
C23 C22 C21 122.7(7) . . ?
C23 C22 H22 118.7 . . ?
C21 C22 H22 118.7 . . ?
C22 C23 C24 121.0(7) . . ?
C22 C23 H23 119.5 . . ?
C24 C23 H23 119.5 . . ?
C25 C24 C23 122.1(6) . . ?
C25 C24 C29 119.4(6) . . ?
C23 C24 C29 118.5(6) . . ?
C26 C25 C24 120.8(6) . . ?
C26 C25 H25 119.6 . . ?
C24 C25 H25 119.6 . . ?
C25 C26 C27 120.8(6) . . ?
C25 C26 H26 119.6 . . ?
C27 C26 H26 119.6 . . ?
C26 C27 C28 120.7(5) . . ?
C26 C27 H27 119.7 . . ?
C28 C27 H27 119.7 . . ?
C27 C28 C29 118.2(5) . . ?
C27 C28 C12 122.4(5) . . ?
C29 C28 C12 119.1(5) . . ?
C28 C29 C24 120.0(5) . . ?
C28 C29 C30 119.7(5) . . ?
C24 C29 C30 120.3(5) . . ?
C17 C30 C29 121.2(5) . . ?
C17 C30 C21 118.9(6) . . ?
C29 C30 C21 119.8(5) . . ?
C33 C31 C34 107.9(10) . . ?
C33 C31 C1 107.3(7) . . ?
C34 C31 C1 110.5(7) . . ?
C33 C31 C32 109.2(8) . . ?
C34 C31 C32 109.7(8) . . ?
C1 C31 C32 112.2(6) . . ?
C36 C35 C38 109.7(5) . . ?
C36 C35 C19 111.2(5) . . ?
C38 C35 C19 110.7(5) . . ?
C36 C35 C37 107.2(5) . . ?
C38 C35 C37 108.7(5) . . ?
C19 C35 C37 109.2(5) . . ?
C40 C39 C52 120.5(14) . . ?
C40 C39 C69 120.7(13) . . ?
C52 C39 C69 118.6(14) . . ?
C39 C40 C41 120.5(12) . . ?
C39 C40 H40 119.8 . . ?
C41 C40 H40 119.8 . . ?
C40 C41 C42 121.6(13) . . ?
C40 C41 C53 117.5(12) . . ?
C42 C41 C53 120.8(14) . . ?
C43 C42 C41 121.5(13) . . ?
C43 C42 H42 119.3 . . ?
C41 C42 H42 119.3 . . ?
C42 C43 C44 122.2(13) . . ?
C42 C43 H43 118.9 . . ?
C44 C43 H43 118.9 . . ?
C45 C44 C43 123.3(15) . . ?
C45 C44 C54 119.2(16) . . ?
C43 C44 C54 117.5(14) . . ?
C46 C45 C44 121.5(14) . . ?
C46 C45 H45 119.2 . . ?
C44 C45 H45 119.2 . . ?
C45 C46 C47 119.2(13) . . ?
C45 C46 H46 120.4 . . ?
C47 C46 H46 120.4 . . ?
C48 C47 C46 120.2(15) . . ?
C48 C47 H47 119.9 . . ?
C46 C47 H47 119.9 . . ?
C47 C48 C54 125.9(17) . . ?
C47 C48 C49 121.2(15) . . ?
C54 C48 C49 112.6(14) . . ?
C50 C49 C55 119.6(13) . . ?
C50 C49 C48 118.0(11) . . ?
C55 C49 C48 122.0(13) . . ?
C49 C50 C66 121.2(13) . . ?
C49 C50 C51 122.2(13) . . ?
C66 C50 C51 116.3(14) . . ?
C52 C51 C53 118.6(17) . . ?
C52 C51 C50 128.4(17) . . ?
C53 C51 C50 112.9(16) . . ?
C51 C52 C39 121.4(16) . . ?
C51 C52 H52 119.3 . . ?
C39 C52 H52 119.3 . . ?
C51 C53 C54 120.4(16) . . ?
C51 C53 C41 120.8(15) . . ?
C54 C53 C41 118.7(15) . . ?
C48 C54 C53 127.3(17) . . ?
C48 C54 C44 113.6(17) . . ?
C53 C54 C44 119.1(16) . . ?
C56 C55 C68 118.1(11) . . ?
C56 C55 C49 124.0(12) . . ?
C68 C55 C49 117.5(12) . . ?
C55 C56 C57 124.9(12) . . ?
C55 C56 H56 117.5 . . ?
C57 C56 H56 117.5 . . ?
C58 C57 C56 116.5(13) . . ?
C58 C57 C73 123.4(13) . . ?
C56 C57 C73 120.0(12) . . ?
C57 C58 C59 123.5(13) . . ?
C57 C58 H58 118.3 . . ?
C59 C58 H58 118.3 . . ?
C60 C59 C58 122.2(13) . . ?
C60 C59 C68 120.5(13) . . ?
C58 C59 C68 117.2(12) . . ?
C59 C60 C61 119.6(14) . . ?
C59 C60 H60 120.2 . . ?
C61 C60 H60 120.2 . . ?
C62 C61 C60 118.8(15) . . ?
C62 C61 H61 120.6 . . ?
C60 C61 H61 120.6 . . ?
C67 C62 C61 121.4(15) . . ?
C67 C62 C63 120.0(13) . . ?
C61 C62 C63 118.5(13) . . ?
C64 C63 C62 121.1(13) . . ?
C64 C63 H63 119.4 . . ?
C62 C63 H63 119.5 . . ?
C63 C64 C65 117.8(14) . . ?
C63 C64 H64 121.2 . . ?
C65 C64 H64 121.1 . . ?
C66 C65 C64 123.5(13) . . ?
C66 C65 H65 118.3 . . ?
C64 C65 H65 118.3 . . ?
C65 C66 C50 124.4(12) . . ?
C65 C66 C67 116.5(11) . . ?
C50 C66 C67 118.5(13) . . ?
C62 C67 C68 120.7(13) . . ?
C62 C67 C66 121.0(14) . . ?
C68 C67 C66 118.3(11) . . ?
C67 C68 C55 122.2(11) . . ?
C67 C68 C59 118.5(12) . . ?
C55 C68 C59 119.1(11) . . ?
C40' C39' C52' 116.8(14) . . ?
C40' C39' C69' 124.1(15) . . ?
C52' C39' C69' 119.0(16) . . ?
C39' C40' C41' 121.2(12) . . ?
C39' C40' H40' 119.4 . . ?
C41' C40' H40' 119.4 . . ?
C53' C41' C42' 120.8(17) . . ?
C53' C41' C40' 119.9(15) . . ?
C42' C41' C40' 119.2(13) . . ?
C41' C42' C43' 118.3(14) . . ?
C41' C42' H42' 120.8 . . ?
C43' C42' H42' 120.9 . . ?
C42' C43' C44' 119.7(16) . . ?
C42' C43' H43' 120.1 . . ?
C44' C43' H43' 120.1 . . ?
C54' C44' C45' 120(2) . . ?
C54' C44' C43' 119.8(19) . . ?
C45' C44' C43' 120.5(17) . . ?
C46' C45' C44' 119.5(16) . . ?
C46' C45' H45' 120.3 . . ?
C44' C45' H45' 120.2 . . ?
C45' C46' C47' 124.6(16) . . ?
C45' C46' H46' 117.7 . . ?
C47' C46' H46' 117.7 . . ?
C46' C47' C48' 117.8(17) . . ?
C46' C47' H47' 121.1 . . ?
C48' C47' H47' 121.1 . . ?
C47' C48' C49' 123.3(16) . . ?
C47' C48' C54' 112.3(17) . . ?
C49' C48' C54' 124.2(15) . . ?
C50' C49' C55' 121.5(16) . . ?
C50' C49' C48' 120.6(15) . . ?
C55' C49' C48' 117.9(16) . . ?
C49' C50' C51' 112.5(17) . . ?
C49' C50' C66' 117.9(15) . . ?
C51' C50' C66' 128.7(17) . . ?
C53' C51' C52' 115.4(18) . . ?
C53' C51' C50' 129.0(19) . . ?
C52' C51' C50' 115.4(18) . . ?
C39' C52' C51' 124.0(17) . . ?
C39' C52' H52' 118.0 . . ?
C51' C52' H52' 118.0 . . ?
C41' C53' C51' 122.4(18) . . ?
C41' C53' C54' 118.2(16) . . ?
C51' C53' C54' 119.4(16) . . ?
C44' C54' C53' 122.6(19) . . ?
C44' C54' C48' 126(2) . . ?
C53' C54' C48' 111.3(16) . . ?
C56' C55' C68' 118.9(13) . . ?
C56' C55' C49' 126.2(14) . . ?
C68' C55' C49' 114.5(13) . . ?
C57' C56' C55' 124.2(13) . . ?
C57' C56' H56' 117.9 . . ?
C55' C56' H56' 117.9 . . ?
C58' C57' C56' 116.2(13) . . ?
C58' C57' C73' 119.8(15) . . ?
C56' C57' C73' 124.0(14) . . ?
C57' C58' C59' 124.1(15) . . ?
C57' C58' H58' 118.0 . . ?
C59' C58' H58' 118.0 . . ?
C60' C59' C58' 124.7(14) . . ?
C60' C59' C68' 118.3(13) . . ?
C58' C59' C68' 117.0(13) . . ?
C59' C60' C61' 123.2(15) . . ?
C59' C60' H60' 118.4 . . ?
C61' C60' H60' 118.4 . . ?
C62' C61' C60' 119.4(15) . . ?
C62' C61' H61' 120.3 . . ?
C60' C61' H61' 120.3 . . ?
C63' C62' C61' 121.2(15) . . ?
C63' C62' C67' 117.8(13) . . ?
C61' C62' C67' 121.0(16) . . ?
C62' C63' C64' 121.0(13) . . ?
C62' C63' H63' 119.5 . . ?
C64' C63' H63' 119.5 . . ?
C65' C64' C63' 119.5(15) . . ?
C65' C64' H64' 120.3 . . ?
C63' C64' H64' 120.3 . . ?
C64' C65' C66' 120.3(16) . . ?
C64' C65' H65' 119.9 . . ?
C66' C65' H65' 119.9 . . ?
C67' C66' C65' 121.2(16) . . ?
C67' C66' C50' 117.3(17) . . ?
C65' C66' C50' 121.2(13) . . ?
C66' C67' C68' 122.5(13) . . ?
C66' C67' C62' 119.8(15) . . ?
C68' C67' C62' 117.7(12) . . ?
C67' C68' C55' 121.0(11) . . ?
C67' C68' C59' 120.1(11) . . ?
C55' C68' C59' 118.9(13) . . ?
C39 C69 C71 107.4(11) . . ?
C39 C69 C70 111.7(13) . . ?
C71 C69 C70 112.3(12) . . ?
C39 C69 C72 109.1(13) . . ?
C71 C69 C72 105.4(13) . . ?
C70 C69 C72 110.6(13) . . ?
C70' C69' C71' 108.4(13) . . ?
C70' C69' C72' 106.1(14) . . ?
C71' C69' C72' 111.0(15) . . ?
C70' C69' C39' 111.4(15) . . ?
C71' C69' C39' 110.8(12) . . ?
C72' C69' C39' 109.2(14) . . ?
C69' C70' H70D 109.4 . . ?
C69' C70' H70E 109.5 . . ?
H70D C70' H70E 109.5 . . ?
C69' C70' H70F 109.5 . . ?
H70D C70' H70F 109.5 . . ?
H70E C70' H70F 109.5 . . ?
C69' C71' H71D 109.5 . . ?
C69' C71' H71E 109.5 . . ?
H71D C71' H71E 109.5 . . ?
C69' C71' H71F 109.5 . . ?
H71D C71' H71F 109.5 . . ?
H71E C71' H71F 109.5 . . ?
C69' C72' H72D 109.5 . . ?
C69' C72' H72E 109.4 . . ?
H72D C72' H72E 109.5 . . ?
C69' C72' H72F 109.5 . . ?
H72D C72' H72F 109.5 . . ?
H72E C72' H72F 109.5 . . ?
C76 C73 C74 112(4) . . ?
C76 C73 C75 109(3) . . ?
C74 C73 C75 98(2) . . ?
C76 C73 C57 114(3) . . ?
C74 C73 C57 113(2) . . ?
C75 C73 C57 109.4(17) . . ?
C75' C73' C57' 115.8(15) . . ?
C75' C73' C76' 103.6(15) . . ?
C57' C73' C76' 111.6(15) . . ?
C75' C73' C74' 110.9(16) . . ?
C57' C73' C74' 104.5(15) . . ?
C76' C73' C74' 110.6(16) . . ?
C73' C74' H74D 109.6 . . ?
C73' C74' H74E 109.4 . . ?
H74D C74' H74E 109.5 . . ?
C73' C74' H74F 109.5 . . ?
H74D C74' H74F 109.5 . . ?
H74E C74' H74F 109.5 . . ?
C73' C75' H75D 109.5 . . ?
C73' C75' H75E 109.5 . . ?
H75D C75' H75E 109.5 . . ?
C73' C75' H75F 109.4 . . ?
H75D C75' H75F 109.5 . . ?
H75E C75' H75F 109.5 . . ?
C73' C76' H76D 109.2 . . ?
C73' C76' H76E 109.7 . . ?
H76D C76' H76E 109.5 . . ?
C73' C76' H76F 109.5 . . ?
H76D C76' H76F 109.5 . . ?
H76E C76' H76F 109.5 . . ?

loop_
_geom_bond_atom_site_label_1
_geom_bond_atom_site_label_2
_geom_bond_distance
_geom_bond_site_symmetry_2
_geom_bond_publ_flag
C1 C14 1.397(9) . ?
C1 C2 1.402(9) . ?
C1 C31 1.540(10) . ?
C2 C3 1.359(10) . ?
C2 H2 0.9500 . ?
C3 C15 1.417(10) . ?
C3 C4 1.449(10) . ?
C4 C5 1.353(11) . ?
C4 H4 0.9500 . ?
C5 C6 1.431(10) . ?
C5 H5 0.9500 . ?
C6 C7 1.382(11) . ?
C6 C16 1.438(8) . ?
C7 C8 1.410(11) . ?
C7 H7 0.9500 . ?
C8 C9 1.394(9) . ?
C8 H8 0.9500 . ?
C9 C10 1.401(9) . ?
C9 H9 0.9500 . ?
C10 C16 1.413(9) . ?
C10 C11 1.451(9) . ?
C11 C12 1.391(9) . ?
C11 C17 1.500(9) . ?
C12 C28 1.453(8) . ?
C12 C13 1.466(8) . ?
C13 C14 1.383(9) . ?
C13 C15 1.422(8) . ?
C14 H14 0.9500 . ?
C15 C16 1.410(9) . ?
C17 C30 1.387(8) . ?
C17 C18 1.396(8) . ?
C18 C19 1.384(9) . ?
C18 H18 0.9500 . ?
C19 C20 1.388(9) . ?
C19 C35 1.536(8) . ?
C20 C21 1.385(9) . ?
C20 H20 0.9500 . ?
C21 C22 1.427(10) . ?
C21 C30 1.433(9) . ?
C22 C23 1.356(10) . ?
C22 H22 0.9500 . ?
C23 C24 1.413(10) . ?
C23 H23 0.9500 . ?
C24 C25 1.399(9) . ?
C24 C29 1.422(8) . ?
C25 C26 1.360(9) . ?
C25 H25 0.9500 . ?
C26 C27 1.404(8) . ?
C26 H26 0.9500 . ?
C27 C28 1.408(8) . ?
C27 H27 0.9500 . ?
C28 C29 1.418(8) . ?
C29 C30 1.424(8) . ?
C31 C33 1.492(14) . ?
C31 C34 1.519(12) . ?
C31 C32 1.541(10) . ?
C32 H32A 0.9800 . ?
C32 H32B 0.9800 . ?
C32 H32C 0.9800 . ?
C33 H33A 0.9800 . ?
C33 H33B 0.9800 . ?
C33 H33C 0.9800 . ?
C34 H34A 0.9800 . ?
C34 H34B 0.9800 . ?
C34 H34C 0.9800 . ?
C35 C36 1.518(9) . ?
C35 C38 1.519(9) . ?
C35 C37 1.554(9) . ?
C36 H36A 0.9800 . ?
C36 H36B 0.9800 . ?
C36 H36C 0.9800 . ?
C37 H37A 0.9800 . ?
C37 H37B 0.9800 . ?
C37 H37C 0.9800 . ?
C38 H38A 0.9800 . ?
C38 H38B 0.9800 . ?
C38 H38C 0.9800 . ?
C39 C40 1.357(19) . ?
C39 C52 1.41(2) . ?
C39 C69 1.52(2) . ?
C40 C41 1.399(19) . ?
C40 H40 0.9500 . ?
C41 C42 1.428(18) . ?
C41 C53 1.463(19) . ?
C42 C43 1.372(19) . ?
C42 H42 0.9500 . ?
C43 C44 1.42(2) . ?
C43 H43 0.9500 . ?
C44 C45 1.41(2) . ?
C44 C54 1.55(2) . ?
C45 C46 1.38(2) . ?
C45 H45 0.9500 . ?
C46 C47 1.45(2) . ?
C46 H46 0.9500 . ?
C47 C48 1.348(19) . ?
C47 H47 0.9500 . ?
C48 C54 1.39(2) . ?
C48 C49 1.471(19) . ?
C49 C50 1.37(2) . ?
C49 C55 1.456(16) . ?
C50 C66 1.428(18) . ?
C50 C51 1.52(2) . ?
C51 C52 1.37(2) . ?
C51 C53 1.37(2) . ?
C52 H52 0.9500 . ?
C53 C54 1.41(2) . ?
C55 C56 1.375(18) . ?
C55 C68 1.426(17) . ?
C56 C57 1.399(18) . ?
C56 H56 0.9500 . ?
C57 C58 1.372(19) . ?
C57 C73 1.54(2) . ?
C58 C59 1.430(18) . ?
C58 H58 0.9500 . ?
C59 C60 1.373(18) . ?
C59 C68 1.449(17) . ?
C60 C61 1.46(2) . ?
C60 H60 0.9500 . ?
C61 C62 1.39(2) . ?
C61 H61 0.9500 . ?
C62 C67 1.388(17) . ?
C62 C63 1.413(19) . ?
C63 C64 1.413(19) . ?
C63 H63 0.9500 . ?
C64 C65 1.414(18) . ?
C64 H64 0.9500 . ?
C65 C66 1.403(18) . ?
C65 H65 0.9500 . ?
C66 C67 1.457(18) . ?
C67 C68 1.406(18) . ?
C39' C40' 1.40(2) . ?
C39' C52' 1.41(2) . ?
C39' C69' 1.58(2) . ?
C40' C41' 1.44(2) . ?
C40' H40' 0.9500 . ?
C41' C53' 1.37(2) . ?
C41' C42' 1.38(2) . ?
C42' C43' 1.40(2) . ?
C42' H42' 0.9500 . ?
C43' C44' 1.43(3) . ?
C43' H43' 0.9500 . ?
C44' C54' 1.26(3) . ?
C44' C45' 1.41(3) . ?
C45' C46' 1.37(3) . ?
C45' H45' 0.9500 . ?
C46' C47' 1.39(2) . ?
C46' H46' 0.9500 . ?
C47' C48' 1.48(2) . ?
C47' H47' 0.9500 . ?
C48' C49' 1.49(2) . ?
C48' C54' 1.52(3) . ?
C49' C50' 1.35(2) . ?
C49' C55' 1.48(2) . ?
C50' C51' 1.45(3) . ?
C50' C66' 1.49(2) . ?
C51' C53' 1.42(3) . ?
C51' C52' 1.44(3) . ?
C52' H52' 0.9500 . ?
C53' C54' 1.44(2) . ?
C55' C56' 1.409(18) . ?
C55' C68' 1.427(19) . ?
C56' C57' 1.40(2) . ?
C56' H56' 0.9500 . ?
C57' C58' 1.39(2) . ?
C57' C73' 1.49(2) . ?
C58' C59' 1.45(2) . ?
C58' H58' 0.9500 . ?
C59' C60' 1.38(2) . ?
C59' C68' 1.453(18) . ?
C60' C61' 1.39(2) . ?
C60' H60' 0.9500 . ?
C61' C62' 1.38(2) . ?
C61' H61' 0.9500 . ?
C62' C63' 1.38(2) . ?
C62' C67' 1.47(2) . ?
C63' C64' 1.45(2) . ?
C63' H63' 0.9500 . ?
C64' C65' 1.37(2) . ?
C64' H64' 0.9500 . ?
C65' C66' 1.41(2) . ?
C65' H65' 0.9500 . ?
C66' C67' 1.372(19) . ?
C67' C68' 1.413(17) . ?
C69 C71 1.55(2) . ?
C69 C70 1.55(2) . ?
C69 C72 1.55(2) . ?
C70 H70A 0.9800 . ?
C70 H70B 0.9800 . ?
C70 H70C 0.9800 . ?
C71 H71A 0.9800 . ?
C71 H71B 0.9800 . ?
C71 H71C 0.9800 . ?
C72 H72A 0.9800 . ?
C72 H72B 0.9800 . ?
C72 H72C 0.9800 . ?
C69' C70' 1.55(2) . ?
C69' C71' 1.56(2) . ?
C69' C72' 1.56(3) . ?
C70' H70D 0.9800 . ?
C70' H70E 0.9800 . ?
C70' H70F 0.9800 . ?
C71' H71D 0.9800 . ?
C71' H71E 0.9800 . ?
C71' H71F 0.9800 . ?
C72' H72D 0.9800 . ?
C72' H72E 0.9800 . ?
C72' H72F 0.9800 . ?
C73 C76 1.37(7) . ?
C73 C74 1.42(4) . ?
C73 C75 1.51(3) . ?
C74 H74A 0.9800 . ?
C74 H74B 0.9800 . ?
C74 H74C 0.9800 . ?
C75 H75A 0.9800 . ?
C75 H75B 0.9800 . ?
C75 H75C 0.9800 . ?
C76 H76A 0.9992 . ?
C76 H76B 1.0019 . ?
C76 H76C 1.0019 . ?
C73' C75' 1.49(2) . ?
C73' C76' 1.50(3) . ?
C73' C74' 1.62(3) . ?
C74' H74D 0.9800 . ?
C74' H74E 0.9800 . ?
C74' H74F 0.9800 . ?
C75' H75D 0.9800 . ?
C75' H75E 0.9800 . ?
C75' H75F 0.9800 . ?
C76' H76D 0.9800 . ?
C76' H76E 0.9800 . ?
C76' H76F 0.9800 . ?
